data_2221181
loop_
_publ_author_name
'Fun, Hoong-Kun'
'Chantrapromma, Suchada'
'Rai, Sankappa'
'Shetty, Prakash'
'Isloor, Arun M.'

_publ_section_title
;
 <i>N</i>-(1-Naphthyl)-10<i>H</i>-9-oxa-1,3-diazaanthracen-4-amine
;
_journal_coeditor_code SJ2571
_journal_issue 3
_journal_name_full 'Acta Crystallographica Section E'
_journal_page_first o523
_journal_page_last o524
_journal_paper_doi 10.1107/S1600536809004693
_journal_volume 65
_journal_year 2009
_chemical_formula_iupac 'C21 H15 N3 O'
_chemical_formula_moiety 'C21 H15 N3 O'
_chemical_formula_sum 'C21 H15 N3 O'
_chemical_formula_weight 325.36
_chemical_melting_point_gt 513
_chemical_melting_point_lt 515
_chemical_name_systematic
;
<i>N</i>-(1-Naphthyl)-10<i>H</i>-9-oxa-1,3-diazaanthracen-4-amine
;
_space_group_IT_number 61
_symmetry_cell_setting orthorhombic
_symmetry_space_group_name_Hall '-P 2ac 2ab'
_symmetry_space_group_name_H-M 'P b c a'
_atom_sites_solution_hydrogens geom
_atom_sites_solution_primary direct
_atom_sites_solution_secondary difmap
_audit_creation_method SHELXL97
_cell_angle_alpha 90.00
_cell_angle_beta 90.00
_cell_angle_gamma 90.00
_cell_formula_units_Z 8
_cell_length_a 13.2762(3)
_cell_length_b 8.8700(2)
_cell_length_c 27.1997(5)
_cell_measurement_reflns_used 4673
_cell_measurement_temperature 100.00(10)
_cell_measurement_theta_max 30.00
_cell_measurement_theta_min 1.50
_cell_volume 3203.03(12)
_computing_cell_refinement 'APEX2 (Bruker, 2005)'
_computing_data_collection 'APEX2 (Bruker, 2005)'
_computing_data_reduction 'SAINT (Bruker, 2005)'
_computing_molecular_graphics 'SHELXTL (Sheldrick, 2008)'
_computing_publication_material 'SHELXTL (Sheldrick, 2008) and PLATON (Spek, 2003)'
_computing_structure_refinement 'SHELXTL (Sheldrick, 2008)'
_computing_structure_solution 'SHELXTL (Sheldrick, 2008)'
_diffrn_ambient_temperature 100.00(10)
_diffrn_detector_area_resol_mean 8.33
_diffrn_measured_fraction_theta_full 0.998
_diffrn_measured_fraction_theta_max 0.998
_diffrn_measurement_device_type 'Bruker SMART APEXII CCD area-detector'
_diffrn_measurement_method \w
_diffrn_radiation_monochromator graphite
_diffrn_radiation_source 'fine-focus sealed tube'
_diffrn_radiation_type MoK\a
_diffrn_radiation_wavelength 0.71073
_diffrn_reflns_av_R_equivalents 0.0423
_diffrn_reflns_av_sigmaI/netI 0.0316
_diffrn_reflns_limit_h_max 18
_diffrn_reflns_limit_h_min -18
_diffrn_reflns_limit_k_max 12
_diffrn_reflns_limit_k_min -12
_diffrn_reflns_limit_l_max 38
_diffrn_reflns_limit_l_min -37
_diffrn_reflns_number 27104
_diffrn_reflns_theta_full 30.00
_diffrn_reflns_theta_max 30.00
_diffrn_reflns_theta_min 1.50
_diffrn_standards_number 0
_exptl_absorpt_coefficient_mu 0.085
_exptl_absorpt_correction_T_max 0.9974
_exptl_absorpt_correction_T_min 0.9012
_exptl_absorpt_correction_type multi-scan
_exptl_absorpt_process_details '(SADABS; Bruker, 2005)'
_exptl_crystal_colour colourless
_exptl_crystal_density_diffrn 1.349
_exptl_crystal_density_method 'not measured'
_exptl_crystal_description plate
_exptl_crystal_F_000 1360
_exptl_crystal_size_max 0.57
_exptl_crystal_size_mid 0.38
_exptl_crystal_size_min 0.03
_refine_diff_density_max 0.349
_refine_diff_density_min -0.331
_refine_ls_extinction_method none
_refine_ls_goodness_of_fit_ref 1.081
_refine_ls_hydrogen_treatment mixed
_refine_ls_matrix_type full
_refine_ls_number_parameters 230
_refine_ls_number_reflns 4673
_refine_ls_number_restraints 0
_refine_ls_restrained_S_all 1.081
_refine_ls_R_factor_all 0.0647
_refine_ls_R_factor_gt 0.0454
_refine_ls_shift/su_max 0.001
_refine_ls_shift/su_max_lt 0.001
_refine_ls_shift/su_mean 0.001
_refine_ls_structure_factor_coef Fsqd
_refine_ls_weighting_details 'calc w = 1/[\s^2^(Fo^2^)+(0.0844P)^2^+0.3525P] where P=(Fo^2^+2Fc^2^)/3'
_refine_ls_weighting_scheme calc
_refine_ls_wR_factor_gt 0.1272
_refine_ls_wR_factor_ref 0.1422
_reflns_number_gt 3649
_reflns_number_total 4673
_reflns_threshold_expression I>2\s(I)
_cod_data_source_file sj2571.cif
_cod_data_source_block I
_cod_database_code 2221181
_cod_database_fobs_code 2221181

loop_
_symmetry_equiv_pos_as_xyz
'x, y, z'
'-x+1/2, -y, z+1/2'
'-x, y+1/2, -z+1/2'
'x+1/2, -y+1/2, -z'
'-x, -y, -z'
'x-1/2, y, -z-1/2'
'x, -y-1/2, z-1/2'
'-x-1/2, y-1/2, z'

loop_
_atom_site_type_symbol
_atom_site_label
_atom_site_fract_x
_atom_site_fract_y
_atom_site_fract_z
_atom_site_U_iso_or_equiv
_atom_site_adp_type
_atom_site_calc_flag
_atom_site_refinement_flags
_atom_site_occupancy
_atom_site_disorder_assembly
_atom_site_disorder_group
O O1 0.08414(6) 0.31457(10) 0.18202(3) 0.0193(2) Uani d . 1 . .
N N1 0.18466(7) 0.51429(12) 0.30718(4) 0.0183(2) Uani d . 1 . .
N N2 0.05453(7) 0.44680(12) 0.25056(3) 0.0180(2) Uani d . 1 . .
N N3 0.35056(7) 0.44664(13) 0.29448(3) 0.0182(2) Uani d . 1 . .
H H1N3 0.4016(12) 0.4226(19) 0.2734(6) 0.034(4) Uiso d . 1 . .
C C1 0.25345(8) 0.44337(14) 0.27880(4) 0.0156(2) Uani d . 1 . .
C C2 0.09044(9) 0.51210(15) 0.29118(4) 0.0184(2) Uani d . 1 . .
H H2A 0.0435 0.5622 0.3106 0.022 Uiso calc R 1 . .
C C3 0.12498(8) 0.37767(14) 0.22322(4) 0.0163(2) Uani d . 1 . .
C C4 0.14513(9) 0.22381(14) 0.15270(4) 0.0174(2) Uani d . 1 . .
C C5 0.09574(9) 0.15384(16) 0.11364(4) 0.0220(3) Uani d . 1 . .
H H5A 0.0277 0.1716 0.1081 0.026 Uiso calc R 1 . .
C C6 0.14946(10) 0.05735(16) 0.08316(4) 0.0245(3) Uani d . 1 . .
H H6A 0.1175 0.0100 0.0569 0.029 Uiso calc R 1 . .
C C7 0.25153(10) 0.03159(16) 0.09199(4) 0.0234(3) Uani d . 1 . .
H H7A 0.2873 -0.0352 0.0723 0.028 Uiso calc R 1 . .
C C8 0.29956(9) 0.10591(15) 0.13028(4) 0.0202(3) Uani d . 1 . .
H H8A 0.3679 0.0893 0.1355 0.024 Uiso calc R 1 . .
C C9 0.24765(8) 0.20522(14) 0.16123(4) 0.0169(2) Uani d . 1 . .
C C10 0.30044(8) 0.29292(15) 0.20116(4) 0.0178(2) Uani d . 1 . .
H H10A 0.3420 0.2249 0.2204 0.021 Uiso calc R 1 . .
H H10B 0.3442 0.3677 0.1863 0.021 Uiso calc R 1 . .
C C11 0.22622(8) 0.37036(14) 0.23449(4) 0.0156(2) Uani d . 1 . .
C C12 0.37886(8) 0.52034(15) 0.33935(4) 0.0175(2) Uani d . 1 . .
C C13 0.41910(9) 0.66208(16) 0.33759(4) 0.0218(3) Uani d . 1 . .
H H13A 0.4274 0.7097 0.3074 0.026 Uiso calc R 1 . .
C C14 0.44831(10) 0.73748(16) 0.38139(5) 0.0247(3) Uani d . 1 . .
H H14A 0.4748 0.8344 0.3798 0.030 Uiso calc R 1 . .
C C15 0.43757(9) 0.66800(16) 0.42576(5) 0.0240(3) Uani d . 1 . .
H H15A 0.4560 0.7185 0.4543 0.029 Uiso calc R 1 . .
C C16 0.39841(9) 0.51891(16) 0.42882(4) 0.0210(3) Uani d . 1 . .
C C17 0.38629(10) 0.44401(18) 0.47457(4) 0.0273(3) Uani d . 1 . .
H H17A 0.4035 0.4937 0.5035 0.033 Uiso calc R 1 . .
C C18 0.34979(10) 0.30001(19) 0.47687(5) 0.0310(3) Uani d . 1 . .
H H18A 0.3425 0.2527 0.5072 0.037 Uiso calc R 1 . .
C C19 0.32313(10) 0.22321(18) 0.43346(5) 0.0272(3) Uani d . 1 . .
H H19A 0.3001 0.1243 0.4352 0.033 Uiso calc R 1 . .
C C20 0.33080(9) 0.29311(16) 0.38844(4) 0.0215(3) Uani d . 1 . .
H H20A 0.3113 0.2422 0.3601 0.026 Uiso calc R 1 . .
C C21 0.36831(8) 0.44257(15) 0.38505(4) 0.0179(2) Uani d . 1 . .

loop_
_atom_site_aniso_label
_atom_site_aniso_U_11
_atom_site_aniso_U_22
_atom_site_aniso_U_33
_atom_site_aniso_U_12
_atom_site_aniso_U_13
_atom_site_aniso_U_23
O1 0.0145(4) 0.0257(5) 0.0178(4) 0.0017(3) -0.0020(3) -0.0046(3)
N1 0.0160(5) 0.0215(5) 0.0175(4) 0.0021(4) 0.0008(3) -0.0018(4)
N2 0.0145(4) 0.0211(5) 0.0183(4) 0.0019(4) -0.0010(3) 0.0001(4)
N3 0.0128(4) 0.0267(6) 0.0152(4) 0.0008(4) -0.0012(3) -0.0035(4)
C1 0.0141(5) 0.0170(6) 0.0156(4) 0.0002(4) -0.0003(4) 0.0016(4)
C2 0.0163(5) 0.0212(6) 0.0178(5) 0.0019(5) 0.0020(4) -0.0005(4)
C3 0.0167(5) 0.0181(6) 0.0141(4) 0.0002(5) -0.0002(4) 0.0009(4)
C4 0.0174(5) 0.0189(6) 0.0158(5) -0.0008(5) 0.0009(4) 0.0005(4)
C5 0.0202(6) 0.0272(7) 0.0186(5) -0.0035(5) -0.0012(4) 0.0005(5)
C6 0.0279(6) 0.0277(7) 0.0178(5) -0.0051(5) -0.0005(4) -0.0030(5)
C7 0.0279(6) 0.0238(7) 0.0185(5) -0.0003(5) 0.0052(5) -0.0019(5)
C8 0.0205(5) 0.0217(6) 0.0182(5) 0.0016(5) 0.0033(4) 0.0015(5)
C9 0.0183(5) 0.0177(6) 0.0148(4) -0.0004(4) 0.0011(4) 0.0009(4)
C10 0.0138(5) 0.0225(6) 0.0171(5) 0.0012(4) 0.0001(4) -0.0019(4)
C11 0.0152(5) 0.0173(6) 0.0144(4) 0.0008(4) -0.0001(4) 0.0006(4)
C12 0.0131(5) 0.0227(6) 0.0167(5) 0.0023(4) -0.0006(4) -0.0028(4)
C13 0.0198(6) 0.0243(7) 0.0213(5) 0.0001(5) -0.0028(4) 0.0021(5)
C14 0.0228(6) 0.0215(6) 0.0297(6) -0.0039(5) -0.0053(5) -0.0025(5)
C15 0.0211(6) 0.0282(7) 0.0227(5) -0.0001(5) -0.0047(4) -0.0069(5)
C16 0.0160(5) 0.0288(7) 0.0183(5) 0.0003(5) -0.0015(4) -0.0033(5)
C17 0.0223(6) 0.0427(9) 0.0169(5) -0.0020(6) -0.0022(4) -0.0014(5)
C18 0.0262(6) 0.0453(9) 0.0214(6) -0.0048(6) -0.0008(5) 0.0080(6)
C19 0.0220(6) 0.0311(8) 0.0285(6) -0.0060(6) -0.0003(5) 0.0049(6)
C20 0.0173(5) 0.0252(7) 0.0218(5) -0.0017(5) -0.0003(4) -0.0016(5)
C21 0.0128(5) 0.0233(6) 0.0176(5) 0.0019(5) -0.0007(4) -0.0026(5)

loop_
_atom_type_symbol
_atom_type_description
_atom_type_scat_dispersion_real
_atom_type_scat_dispersion_imag
_atom_type_scat_source
C C 0.0033 0.0016 'International Tables Vol C Tables 4.2.6.8 and 6.1.1.4'
H H 0.0000 0.0000 'International Tables Vol C Tables 4.2.6.8 and 6.1.1.4'
N N 0.0061 0.0033 'International Tables Vol C Tables 4.2.6.8 and 6.1.1.4'
O O 0.0106 0.0060 'International Tables Vol C Tables 4.2.6.8 and 6.1.1.4'

loop_
_geom_angle_atom_site_label_1
_geom_angle_atom_site_label_2
_geom_angle_atom_site_label_3
_geom_angle_site_symmetry_1
_geom_angle_site_symmetry_3
_geom_angle
_geom_angle_publ_flag
C3 O1 C4 . . 118.43(9) ?
C2 N1 C1 . . 116.35(10) ?
C2 N2 C3 . . 114.05(10) ?
C1 N3 C12 . . 121.70(10) ?
C1 N3 H1N3 . . 120.1(10) ?
C12 N3 H1N3 . . 116.5(10) ?
N1 C1 N3 . . 116.89(10) ?
N1 C1 C11 . . 121.79(10) ?
N3 C1 C11 . . 121.31(10) ?
N1 C2 N2 . . 127.97(11) ?
N1 C2 H2A . . 116.0 ?
N2 C2 H2A . . 116.0 ?
N2 C3 O1 . . 111.42(9) ?
N2 C3 C11 . . 125.21(10) ?
O1 C3 C11 . . 123.37(10) ?
C9 C4 O1 . . 122.82(10) ?
C9 C4 C5 . . 122.33(11) ?
O1 C4 C5 . . 114.85(10) ?
C6 C5 C4 . . 119.18(11) ?
C6 C5 H5A . . 120.4 ?
C4 C5 H5A . . 120.4 ?
C5 C6 C7 . . 119.81(11) ?
C5 C6 H6A . . 120.1 ?
C7 C6 H6A . . 120.1 ?
C8 C7 C6 . . 119.84(12) ?
C8 C7 H7A . . 120.1 ?
C6 C7 H7A . . 120.1 ?
C7 C8 C9 . . 121.60(11) ?
C7 C8 H8A . . 119.2 ?
C9 C8 H8A . . 119.2 ?
C4 C9 C8 . . 117.14(10) ?
C4 C9 C10 . . 120.92(10) ?
C8 C9 C10 . . 121.91(10) ?
C11 C10 C9 . . 111.40(9) ?
C11 C10 H10A . . 109.3 ?
C9 C10 H10A . . 109.3 ?
C11 C10 H10B . . 109.3 ?
C9 C10 H10B . . 109.3 ?
H10A C10 H10B . . 108.0 ?
C3 C11 C1 . . 114.62(10) ?
C3 C11 C10 . . 121.68(10) ?
C1 C11 C10 . . 123.68(10) ?
C13 C12 C21 . . 120.85(11) ?
C13 C12 N3 . . 119.46(11) ?
C21 C12 N3 . . 119.64(11) ?
C12 C13 C14 . . 120.70(11) ?
C12 C13 H13A . . 119.6 ?
C14 C13 H13A . . 119.6 ?
C15 C14 C13 . . 120.09(12) ?
C15 C14 H14A . . 120.0 ?
C13 C14 H14A . . 120.0 ?
C14 C15 C16 . . 120.68(11) ?
C14 C15 H15A . . 119.7 ?
C16 C15 H15A . . 119.7 ?
C17 C16 C15 . . 121.83(11) ?
C17 C16 C21 . . 118.52(12) ?
C15 C16 C21 . . 119.64(11) ?
C18 C17 C16 . . 121.15(12) ?
C18 C17 H17A . . 119.4 ?
C16 C17 H17A . . 119.4 ?
C17 C18 C19 . . 120.17(12) ?
C17 C18 H18A . . 119.9 ?
C19 C18 H18A . . 119.9 ?
C20 C19 C18 . . 120.62(14) ?
C20 C19 H19A . . 119.7 ?
C18 C19 H19A . . 119.7 ?
C19 C20 C21 . . 120.30(12) ?
C19 C20 H20A . . 119.8 ?
C21 C20 H20A . . 119.8 ?
C20 C21 C16 . . 119.18(11) ?
C20 C21 C12 . . 122.82(11) ?
C16 C21 C12 . . 118.00(11) ?

loop_
_geom_bond_atom_site_label_1
_geom_bond_atom_site_label_2
_geom_bond_site_symmetry_2
_geom_bond_distance
_geom_bond_publ_flag
O1 C3 . 1.3649(13) ?
O1 C4 . 1.3927(14) ?
N1 C2 . 1.3245(15) ?
N1 C1 . 1.3511(14) ?
N2 C2 . 1.3355(15) ?
N2 C3 . 1.3432(15) ?
N3 C1 . 1.3582(14) ?
N3 C12 . 1.4345(14) ?
N3 H1N3 . 0.913(17) ?
C1 C11 . 1.4151(15) ?
C2 H2A . 0.9300 ?
C3 C11 . 1.3800(15) ?
C4 C9 . 1.3905(16) ?
C4 C5 . 1.3943(16) ?
C5 C6 . 1.3886(18) ?
C5 H5A . 0.9300 ?
C6 C7 . 1.3951(19) ?
C6 H6A . 0.9300 ?
C7 C8 . 1.3878(17) ?
C7 H7A . 0.9300 ?
C8 C9 . 1.3999(16) ?
C8 H8A . 0.9300 ?
C9 C10 . 1.5085(16) ?
C10 C11 . 1.5050(15) ?
C10 H10A . 0.9700 ?
C10 H10B . 0.9700 ?
C12 C13 . 1.3669(19) ?
C12 C21 . 1.4287(16) ?
C13 C14 . 1.4202(17) ?
C13 H13A . 0.9300 ?
C14 C15 . 1.3626(18) ?
C14 H14A . 0.9300 ?
C15 C16 . 1.4234(19) ?
C15 H15A . 0.9300 ?
C16 C17 . 1.4198(17) ?
C16 C21 . 1.4266(16) ?
C17 C18 . 1.368(2) ?
C17 H17A . 0.9300 ?
C18 C19 . 1.4082(19) ?
C18 H18A . 0.9300 ?
C19 C20 . 1.3764(17) ?
C19 H19A . 0.9300 ?
C20 C21 . 1.4191(19) ?
C20 H20A . 0.9300 ?

loop_
_geom_hbond_atom_site_label_D
_geom_hbond_atom_site_label_H
_geom_hbond_atom_site_label_A
_geom_hbond_site_symmetry_A
_geom_hbond_distance_DH
_geom_hbond_distance_HA
_geom_hbond_distance_DA
_geom_hbond_angle_DHA
_geom_hbond_publ_flag
N3 H1N3 N2 6_656 0.913(16) 2.143(16) 2.9722(13) 150.6(14) y
C13 H13A N2 8_665 0.93 2.62 3.4791(16) 154 y
C20 H20A N3 1_555 0.93 2.60 2.9077(15) 100 y
C20 H20A N1 8_655 0.93 2.48 3.3232(17) 150 y
C10 H10A Cg1 8_655 0.97 2.76 3.5855(14) 143 y
C10 H10B Cg2 8_665 0.97 2.96 3.6792(14) 132 y
C13 H13A Cg1 8_665 0.93 2.63 3.3503(14) 135 y

loop_
_geom_torsion_atom_site_label_1
_geom_torsion_atom_site_label_2
_geom_torsion_atom_site_label_3
_geom_torsion_atom_site_label_4
_geom_torsion_site_symmetry_1
_geom_torsion_site_symmetry_2
_geom_torsion_site_symmetry_3
_geom_torsion_site_symmetry_4
_geom_torsion
_geom_torsion_publ_flag
C2 N1 C1 N3 . . . . 179.12(11) ?
C2 N1 C1 C11 . . . . -0.19(17) ?
C12 N3 C1 N1 . . . . 0.71(17) ?
C12 N3 C1 C11 . . . . -179.98(11) ?
C1 N1 C2 N2 . . . . 0.81(19) ?
C3 N2 C2 N1 . . . . -0.92(19) ?
C2 N2 C3 O1 . . . . -179.33(10) ?
C2 N2 C3 C11 . . . . 0.44(18) ?
C4 O1 C3 N2 . . . . -172.67(10) ?
C4 O1 C3 C11 . . . . 7.55(17) ?
C3 O1 C4 C9 . . . . -5.68(16) ?
C3 O1 C4 C5 . . . . 174.98(11) ?
C9 C4 C5 C6 . . . . 2.60(19) ?
O1 C4 C5 C6 . . . . -178.05(11) ?
C4 C5 C6 C7 . . . . 0.09(19) ?
C5 C6 C7 C8 . . . . -1.9(2) ?
C6 C7 C8 C9 . . . . 1.13(19) ?
O1 C4 C9 C8 . . . . 177.40(11) ?
C5 C4 C9 C8 . . . . -3.31(18) ?
O1 C4 C9 C10 . . . . -4.59(17) ?
C5 C4 C9 C10 . . . . 174.71(11) ?
C7 C8 C9 C4 . . . . 1.42(18) ?
C7 C8 C9 C10 . . . . -176.57(12) ?
C4 C9 C10 C11 . . . . 11.79(16) ?
C8 C9 C10 C11 . . . . -170.29(11) ?
N2 C3 C11 C1 . . . . 0.05(18) ?
O1 C3 C11 C1 . . . . 179.80(10) ?
N2 C3 C11 C10 . . . . -178.78(11) ?
O1 C3 C11 C10 . . . . 0.97(18) ?
N1 C1 C11 C3 . . . . -0.19(17) ?
N3 C1 C11 C3 . . . . -179.46(11) ?
N1 C1 C11 C10 . . . . 178.62(11) ?
N3 C1 C11 C10 . . . . -0.66(18) ?
C9 C10 C11 C3 . . . . -10.17(16) ?
C9 C10 C11 C1 . . . . 171.11(11) ?
C1 N3 C12 C13 . . . . -99.41(14) ?
C1 N3 C12 C21 . . . . 83.00(15) ?
C21 C12 C13 C14 . . . . -2.11(18) ?
N3 C12 C13 C14 . . . . -179.66(11) ?
C12 C13 C14 C15 . . . . 0.8(2) ?
C13 C14 C15 C16 . . . . 0.9(2) ?
C14 C15 C16 C17 . . . . -179.90(12) ?
C14 C15 C16 C21 . . . . -1.21(18) ?
C15 C16 C17 C18 . . . . -179.14(12) ?
C21 C16 C17 C18 . . . . 2.15(19) ?
C16 C17 C18 C19 . . . . -0.2(2) ?
C17 C18 C19 C20 . . . . -1.8(2) ?
C18 C19 C20 C21 . . . . 1.7(2) ?
C19 C20 C21 C16 . . . . 0.33(18) ?
C19 C20 C21 C12 . . . . 179.40(12) ?
C17 C16 C21 C20 . . . . -2.21(17) ?
C15 C16 C21 C20 . . . . 179.06(11) ?
C17 C16 C21 C12 . . . . 178.68(11) ?
C15 C16 C21 C12 . . . . -0.06(17) ?
C13 C12 C21 C20 . . . . -177.38(11) ?
N3 C12 C21 C20 . . . . 0.17(17) ?
C13 C12 C21 C16 . . . . 1.70(17) ?
N3 C12 C21 C16 . . . . 179.25(10) ?

loop_
_cod_related_entry_id
_cod_related_entry_database
_cod_related_entry_code
1 ChemSpider 24741723
